data_1010006
loop_
_publ_author_name
'Chrobak, L'

_publ_section_title
;
Quantitative spectrometric studies of ammonium and of potassium cupric
chloride dihydrate (N H~4~)~2~ Cu Cl~4~ (H~2~ O)~2~ and K~2~ Cu Cl~4~
(H~2~ O)~2~
;
_journal_coden_ASTM ZEKGAX
_journal_name_full
;
Zeitschrift fuer Kristallographie, Kristallgeometrie, Kristallphysik,
Kristallchemie (-144,1977)
;
_journal_page_first 35
_journal_page_last 47
_journal_volume 88
_journal_year 1934
_chemical_formula_structural '(N H4)2 Cu Cl4 (H2 O)2'
_chemical_formula_sum 'Cl4 Cu H12 N2 O2'
_chemical_name_systematic 'Diammonium copper tetrachloride dihydrate'
_space_group_IT_number 136
_symmetry_cell_setting tetragonal
_symmetry_Int_Tables_number 136
_symmetry_space_group_name_Hall '-P 4n 2n'
_symmetry_space_group_name_H-M 'P 42/m n m'
_cell_angle_alpha 90
_cell_angle_beta 90
_cell_angle_gamma 90
_cell_formula_units_Z 2
_cell_length_a 7.58
_cell_length_b 7.58
_cell_length_c 7.95
_cell_volume 456.8
_cod_original_formula_sum 'H12 Cl4 Cu N2 O2'
_cod_database_code 1010006

loop_
_symmetry_equiv_pos_as_xyz
x,y,z
-x,-y,z
1/2+x,1/2-y,1/2+z
1/2-x,1/2+y,1/2+z
-x,-y,-z
x,y,-z
1/2-x,1/2+y,1/2-z
1/2+x,1/2-y,1/2-z
y,x,z
-y,-x,z
1/2-y,1/2+x,1/2+z
1/2+y,1/2-x,1/2+z
-y,-x,-z
y,x,-z
1/2+y,1/2-x,1/2-z
1/2-y,1/2+x,1/2-z

loop_
_atom_site_label
_atom_site_type_symbol
_atom_site_symmetry_multiplicity
_atom_site_Wyckoff_symbol
_atom_site_fract_x
_atom_site_fract_y
_atom_site_fract_z
_atom_site_occupancy
_atom_site_attached_hydrogens
_atom_site_calc_flag
Cu1 Cu2+ 2 a 0. 0. 0. 1. 0 d
N1 N3- 4 d 0. 0.5 0.25 1. 4 d
O1 O2- 4 e 0. 0. 0.25 1. 2 d
Cl1 Cl1- 4 f 0.218 0.218 0. 1. 0 d
Cl2 Cl1- 4 g 0.218 0.218 0.5 1. 0 d

loop_
_atom_type_symbol
_atom_type_oxidation_number
Cu2+ 2.000
N3- -3.000
O2- -2.000
Cl1- -1.000
H1+ 1.000

loop_
_cod_related_entry_id
_cod_related_entry_database
_cod_related_entry_code
1 AMCSD 0016942
